data_7205351
loop_
_publ_author_name
'Shilov, Gena V.'
'Zhilyaeva, Elena I.'
'Flakina, Alexandra M.'
'Torunova, Svetlana A.'
'Lyubovskii, Rustem B.'
'Aldoshin, Sergey M.'
'Lyubovskaya, Rimma N.'

_publ_section_title
;
 Phase transition at 320 K in a new layered organic metal conductor
 (BEDT-TTF)4CoBr4(C6H4Cl2)
;
_journal_issue 5
_journal_name_full CrystEngComm
_journal_page_first 1467
_journal_paper_doi 10.1039/c0ce00409j
_journal_volume 13
_journal_year 2011
_chemical_formula_moiety (C_10H_8S_8)_4(CoBr_4)(C_6H_4Cl_2)
_chemical_formula_sum 'C46 H36 Br4 Cl2 Co S32'
_chemical_formula_weight 2064.14
_chemical_name_common
;
bis(ethylenedithio)tetrathiafulvalenium_
tetrabromocobaltate(II)_dichlorobenzene_(4/1/1)
;
_space_group_IT_number 88
_symmetry_cell_setting tetragonal
_symmetry_space_group_name_Hall '-I 4ad'
_symmetry_space_group_name_H-M 'I 41/a :2'
_atom_sites_solution_hydrogens geom
_atom_sites_solution_primary direct
_atom_sites_solution_secondary difmap
_audit_creation_method SHELXL-97
_cell_angle_alpha 90.00
_cell_angle_beta 90.00
_cell_angle_gamma 90.00
_cell_formula_units_Z 4
_cell_length_a 9.7420(14)
_cell_length_b 9.7420(14)
_cell_length_c 74.419(15)
_cell_measurement_reflns_used 35
_cell_measurement_temperature 343(2)
_cell_measurement_theta_max 15
_cell_measurement_theta_min 5
_cell_volume 7063(2)
_computing_structure_refinement 'SHELXL-97 (Sheldrick, 1997)'
_computing_structure_solution 'SHELXS-97 (Sheldrick, 1990)'
_diffrn_ambient_temperature 343(2)
_diffrn_measured_fraction_theta_full 0.999
_diffrn_measured_fraction_theta_max 0.999
_diffrn_radiation_monochromator graphite
_diffrn_radiation_source 'fine-focus sealed tube'
_diffrn_radiation_type MoK\a
_diffrn_radiation_wavelength 0.71073
_diffrn_reflns_av_R_equivalents 0.1190
_diffrn_reflns_av_sigmaI/netI 0.3175
_diffrn_reflns_limit_h_max 12
_diffrn_reflns_limit_h_min -12
_diffrn_reflns_limit_k_max 12
_diffrn_reflns_limit_k_min -12
_diffrn_reflns_limit_l_max 91
_diffrn_reflns_limit_l_min 0
_diffrn_reflns_number 7257
_diffrn_reflns_theta_full 26.02
_diffrn_reflns_theta_max 26.02
_diffrn_reflns_theta_min 2.11
_exptl_absorpt_coefficient_mu 3.565
_exptl_crystal_colour black
_exptl_crystal_density_diffrn 1.941
_exptl_crystal_density_method 'not measured'
_exptl_crystal_F_000 4100
_exptl_crystal_preparation 'electrocrystallization in 1,2-dichlorobenzene'
_exptl_crystal_size_max 0.35
_exptl_crystal_size_mid 0.15
_exptl_crystal_size_min 0.10
_refine_diff_density_max 0.407
_refine_diff_density_min -0.462
_refine_diff_density_rms 0.104
_refine_ls_extinction_coef 0.00031(3)
_refine_ls_extinction_expression Fc^*^=kFc[1+0.001xFc^2^\l^3^/sin(2\q)]^-1/4^
_refine_ls_extinction_method SHELXL
_refine_ls_goodness_of_fit_ref 0.975
_refine_ls_hydrogen_treatment constr
_refine_ls_matrix_type full
_refine_ls_number_parameters 222
_refine_ls_number_reflns 3465
_refine_ls_number_restraints 45
_refine_ls_restrained_S_all 0.976
_refine_ls_R_factor_all 0.2886
_refine_ls_R_factor_gt 0.0546
_refine_ls_shift/su_max 0.001
_refine_ls_shift/su_mean 0.000
_refine_ls_structure_factor_coef Fsqd
_refine_ls_weighting_details 'calc w=1/[\s^2^(Fo^2^)+(0.0136P)^2^+0.0000P] where P=(Fo^2^+2Fc^2^)/3'
_refine_ls_weighting_scheme calc
_refine_ls_wR_factor_gt 0.0846
_refine_ls_wR_factor_ref 0.0978
_reflns_number_gt 987
_reflns_number_total 3465
_reflns_threshold_expression >2sigma(I)
_cod_data_source_file C0CE00409J.TXT
_cod_data_source_block kc343
_cod_original_sg_symbol_H-M I4(1)/a
_cod_database_code 7205351

loop_
_symmetry_equiv_pos_as_xyz
'x, y, z'
'-x, -y+1/2, z'
'-y+3/4, x+1/4, z+1/4'
'y+1/4, -x+1/4, z+1/4'
'x+1/2, y+1/2, z+1/2'
'-x+1/2, -y+1, z+1/2'
'-y+5/4, x+3/4, z+3/4'
'y+3/4, -x+3/4, z+3/4'
'-x, -y, -z'
'x, y-1/2, -z'
'y-3/4, -x-1/4, -z-1/4'
'-y-1/4, x-1/4, -z-1/4'
'-x+1/2, -y+1/2, -z+1/2'
'x+1/2, y, -z+1/2'
'y-1/4, -x+1/4, -z+1/4'
'-y+1/4, x+1/4, -z+1/4'

loop_
_atom_site_label
_atom_site_type_symbol
_atom_site_fract_x
_atom_site_fract_y
_atom_site_fract_z
_atom_site_U_iso_or_equiv
_atom_site_adp_type
_atom_site_occupancy
_atom_site_symmetry_multiplicity
_atom_site_calc_flag
_atom_site_refinement_flags
_atom_site_disorder_assembly
_atom_site_disorder_group
Br1 Br 0.99185(10) -0.54968(9) 0.144153(12) 0.0920(4) Uani 1 1 d . . .
Co1 Co 1.0000 -0.7500 0.1250 0.0579(6) Uani 1 4 d S . .
S1 S 0.8574(2) -0.1124(2) 0.18860(3) 0.0726(7) Uani 1 1 d D . .
S2 S 0.8408(2) -0.1328(2) 0.22806(3) 0.0724(7) Uani 1 1 d . . .
S3 S 0.6567(2) -0.3707(2) 0.22853(3) 0.0739(7) Uani 1 1 d . . .
S4 S 0.6420(2) -0.4014(2) 0.18934(3) 0.0798(7) Uani 1 1 d D . .
C1 C 0.7495(8) -0.2507(9) 0.24094(8) 0.058(2) Uani 1 1 d . . .
C2 C 0.7931(8) -0.1999(8) 0.20712(10) 0.059(2) Uani 1 1 d . A .
C3 C 0.8270(12) -0.2325(15) 0.17069(16) 0.058(3) Uani 0.644(13) 1 d PD A 1
H3A H 0.8428 -0.1883 0.1592 0.069 Uiso 0.644(13) 1 calc PR A 1
H3B H 0.8897 -0.3094 0.1717 0.069 Uiso 0.644(13) 1 calc PR A 1
C4 C 0.6792(13) -0.2831(15) 0.17179(17) 0.092(5) Uani 0.644(13) 1 d PD A 1
H4A H 0.6561 -0.3261 0.1604 0.111 Uiso 0.644(13) 1 calc PR A 1
H4B H 0.6198 -0.2040 0.1732 0.111 Uiso 0.644(13) 1 calc PR A 1
C3' C 0.762(2) -0.1873(19) 0.1706(3) 0.058(3) Uani 0.356(13) 1 d PD A 2
H3'A H 0.6729 -0.1423 0.1702 0.069 Uiso 0.356(13) 1 calc PR A 2
H3'B H 0.8084 -0.1643 0.1595 0.069 Uiso 0.356(13) 1 calc PR A 2
C4' C 0.736(3) -0.3425(18) 0.1704(3) 0.092(5) Uani 0.356(13) 1 d PD A 2
H4'A H 0.8233 -0.3898 0.1700 0.111 Uiso 0.356(13) 1 calc PR A 2
H4'B H 0.6856 -0.3662 0.1596 0.111 Uiso 0.356(13) 1 calc PR A 2
C5 C 0.7050(8) -0.3072(8) 0.20760(10) 0.064(2) Uani 1 1 d . A .
S5 S 0.6088(2) 0.1073(2) 0.29017(3) 0.0804(7) Uani 1 1 d . . .
S6 S 0.5919(2) 0.1306(2) 0.25117(3) 0.0749(7) Uani 1 1 d . . .
S7 S 0.5936(2) 0.1329(2) 0.20761(3) 0.0725(7) Uani 1 1 d . . .
S8 S 0.6190(2) 0.1154(2) 0.16818(3) 0.0830(7) Uani 1 1 d . . .
C6 C 0.5703(7) 0.2199(9) 0.30883(10) 0.086(3) Uani 1 1 d . . .
H6A H 0.5828 0.1690 0.3199 0.104 Uiso 1 1 calc R . .
H6B H 0.6364 0.2944 0.3088 0.104 Uiso 1 1 calc R . .
C7 C 0.5416(6) 0.1955(6) 0.27175(10) 0.057(2) Uani 1 1 d . . .
C8 C 0.5000 0.2500 0.23911(14) 0.066(4) Uani 1 2 d S . .
C9 C 0.5000 0.2500 0.22123(16) 0.064(3) Uani 1 2 d S . .
C10 C 0.5446(7) 0.1972(7) 0.18659(10) 0.066(3) Uani 1 1 d . . .
C11 C 0.5761(8) 0.2341(10) 0.15104(11) 0.111(3) Uani 1 1 d . . .
H11A H 0.6274 0.3183 0.1528 0.134 Uiso 1 1 calc R . .
H11B H 0.6019 0.1964 0.1395 0.134 Uiso 1 1 calc R . .
Cl1 Cl 0.3467(12) -0.0634(12) 0.1252(2) 0.072(5) Uiso 0.25 1 d PD . .
Cl2 Cl 0.7028(14) -0.1327(13) 0.1264(2) 0.078(6) Uiso 0.25 1 d PD . .
C12 C 0.427(3) -0.2116(12) 0.1247(3) 0.066(4) Uiso 0.25 1 d PD . .
C13 C 0.572(2) -0.2385(17) 0.1251(3) 0.066(4) Uiso 0.25 1 d PD . .
C14 C 0.6227(16) -0.378(2) 0.1249(4) 0.066(4) Uiso 0.25 1 d PD . .
H14 H 0.7189(16) -0.396(3) 0.1251(10) 0.080 Uiso 0.25 1 d PD . .
C15 C 0.5257(18) -0.4909(13) 0.1250(4) 0.066(4) Uiso 0.25 1 d PD . .
H15 H 0.559(3) -0.5835(17) 0.1245(10) 0.080 Uiso 0.25 1 d PD . .
C16 C 0.3805(16) -0.4638(16) 0.1239(4) 0.066(4) Uiso 0.25 1 d PD . .
H16 H 0.316(2) -0.538(2) 0.1235(10) 0.080 Uiso 0.25 1 d PD . .
C17 C 0.3302(18) -0.324(2) 0.1242(5) 0.066(4) Uiso 0.25 1 d PD . .
H17 H 0.234(2) -0.306(3) 0.1240(10) 0.080 Uiso 0.25 1 d PD . .

loop_
_atom_site_aniso_label
_atom_site_aniso_U_11
_atom_site_aniso_U_22
_atom_site_aniso_U_33
_atom_site_aniso_U_23
_atom_site_aniso_U_13
_atom_site_aniso_U_12
Br1 0.1278(8) 0.0760(7) 0.0721(6) -0.0144(6) 0.0013(7) -0.0042(6)
Co1 0.0637(9) 0.0637(9) 0.0464(14) 0.000 0.000 0.000
S1 0.1080(19) 0.0638(15) 0.0459(14) -0.0013(13) -0.0008(14) -0.0067(14)
S2 0.0957(16) 0.0745(15) 0.0469(14) -0.0073(14) -0.0042(14) -0.0073(13)
S3 0.1008(17) 0.0783(15) 0.0424(14) -0.0017(14) 0.0014(14) -0.0060(14)
S4 0.117(2) 0.0777(16) 0.0448(14) 0.0024(14) -0.0150(15) -0.0170(15)
C1 0.077(5) 0.060(4) 0.036(4) -0.012(6) -0.010(5) 0.018(4)
C2 0.085(6) 0.049(5) 0.044(5) -0.004(5) -0.002(6) 0.008(5)
C3 0.054(10) 0.075(10) 0.044(6) 0.001(7) -0.010(8) 0.034(7)
C4 0.132(15) 0.089(13) 0.056(7) -0.059(10) 0.003(10) 0.002(10)
C3' 0.054(10) 0.075(10) 0.044(6) 0.001(7) -0.010(8) 0.034(7)
C4' 0.132(15) 0.089(13) 0.056(7) -0.059(10) 0.003(10) 0.002(10)
C5 0.086(6) 0.066(6) 0.038(5) 0.006(5) -0.011(5) 0.022(5)
S5 0.1127(18) 0.0785(16) 0.0501(15) -0.0005(14) -0.0015(15) 0.0204(14)
S6 0.0849(17) 0.0917(17) 0.0482(13) -0.0013(14) 0.0073(13) 0.0083(14)
S7 0.0867(16) 0.0900(17) 0.0408(13) 0.0045(13) 0.0017(14) -0.0019(14)
S8 0.1082(19) 0.0956(18) 0.0451(14) 0.0056(14) 0.0104(15) 0.0142(16)
C6 0.101(7) 0.106(7) 0.052(6) 0.025(6) -0.019(5) -0.001(6)
C7 0.050(5) 0.072(6) 0.050(5) -0.003(4) -0.004(4) 0.008(4)
C8 0.070(8) 0.110(10) 0.017(6) 0.000 0.000 -0.033(8)
C9 0.043(7) 0.091(9) 0.057(8) 0.000 0.000 -0.004(7)
C10 0.082(7) 0.068(7) 0.050(5) 0.005(4) -0.001(5) -0.020(5)
C11 0.141(9) 0.117(7) 0.077(7) 0.008(7) 0.048(6) 0.027(8)

loop_
_atom_type_symbol
_atom_type_description
_atom_type_scat_dispersion_real
_atom_type_scat_dispersion_imag
_atom_type_scat_source
C C 0.0033 0.0016 'International Tables Vol C Tables 4.2.6.8 and 6.1.1.4'
H H 0.0000 0.0000 'International Tables Vol C Tables 4.2.6.8 and 6.1.1.4'
S S 0.1246 0.1234 'International Tables Vol C Tables 4.2.6.8 and 6.1.1.4'
Cl Cl 0.1484 0.1585 'International Tables Vol C Tables 4.2.6.8 and 6.1.1.4'
Co Co 0.3494 0.9721 'International Tables Vol C Tables 4.2.6.8 and 6.1.1.4'
Br Br -0.2901 2.4595 'International Tables Vol C Tables 4.2.6.8 and 6.1.1.4'

loop_
_geom_angle_atom_site_label_1
_geom_angle_atom_site_label_2
_geom_angle_atom_site_label_3
_geom_angle
_geom_angle_site_symmetry_1
_geom_angle_site_symmetry_3
_geom_angle_publ_flag
Br1 Co1 Br1 107.76(5) . 2_735 ?
Br1 Co1 Br1 110.33(2) . 15_755 ?
Br1 Co1 Br1 110.34(2) 2_735 15_755 ?
Br1 Co1 Br1 110.34(2) . 16_535 ?
Br1 Co1 Br1 110.33(2) 2_735 16_535 ?
Br1 Co1 Br1 107.76(5) 15_755 16_535 ?
C2 S1 C3' 101.9(10) . . ?
C2 S1 C3 102.1(6) . . ?
C3' S1 C3 24.9(3) . . ?
C1 S2 C2 96.2(4) . . ?
C1 S3 C5 95.5(4) . . ?
C5 S4 C4' 105.4(11) . . ?
C5 S4 C4 99.1(6) . . ?
C4' S4 C4 26.2(3) . . ?
C1 C1 S3 122.7(10) 13_645 . ?
C1 C1 S2 122.7(9) 13_645 . ?
S3 C1 S2 114.6(3) . . ?
C5 C2 S1 129.0(7) . . ?
C5 C2 S2 115.6(7) . . ?
S1 C2 S2 115.3(5) . . ?
C4 C3 S1 109.1(10) . . ?
C4 C3 H3A 109.9 . . ?
S1 C3 H3A 109.9 . . ?
C4 C3 H3B 109.9 . . ?
S1 C3 H3B 109.9 . . ?
H3A C3 H3B 108.3 . . ?
C3 C4 S4 116.2(11) . . ?
C3 C4 H4A 108.2 . . ?
S4 C4 H4A 108.2 . . ?
C3 C4 H4B 108.2 . . ?
S4 C4 H4B 108.2 . . ?
H4A C4 H4B 107.4 . . ?
C4' C3' S1 120(2) . . ?
C4' C3' H3'A 107.4 . . ?
S1 C3' H3'A 107.4 . . ?
C4' C3' H3'B 107.4 . . ?
S1 C3' H3'B 107.4 . . ?
H3'A C3' H3'B 107.0 . . ?
C3' C4' S4 113.5(18) . . ?
C3' C4' H4'A 108.9 . . ?
S4 C4' H4'A 108.9 . . ?
C3' C4' H4'B 108.9 . . ?
S4 C4' H4'B 108.9 . . ?
H4'A C4' H4'B 107.7 . . ?
C2 C5 S3 118.0(7) . . ?
C2 C5 S4 127.3(7) . . ?
S3 C5 S4 114.4(5) . . ?
C7 S5 C6 103.1(3) . . ?
C8 S6 C7 93.9(4) . . ?
C10 S7 C9 98.0(4) . . ?
C10 S8 C11 99.7(3) . . ?
C6 C6 S5 115.4(5) 2_655 . ?
C6 C6 H6A 108.4 2_655 . ?
S5 C6 H6A 108.4 . . ?
C6 C6 H6B 108.4 2_655 . ?
S5 C6 H6B 108.4 . . ?
H6A C6 H6B 107.5 . . ?
C7 C7 S6 117.6(2) 2_655 . ?
C7 C7 S5 128.2(2) 2_655 . ?
S6 C7 S5 114.2(3) . . ?
C9 C8 S6 121.4(3) . . ?
C9 C8 S6 121.4(3) . 2_655 ?
S6 C8 S6 117.1(6) . 2_655 ?
C8 C9 S7 124.8(3) . 2_655 ?
C8 C9 S7 124.8(3) . . ?
S7 C9 S7 110.5(6) 2_655 . ?
C10 C10 S7 116.7(2) 2_655 . ?
C10 C10 S8 128.2(2) 2_655 . ?
S7 C10 S8 115.1(4) . . ?
C11 C11 S8 111.4(6) 2_655 . ?
C11 C11 H11A 109.3 2_655 . ?
S8 C11 H11A 109.3 . . ?
C11 C11 H11B 109.3 2_655 . ?
S8 C11 H11B 109.3 . . ?
H11A C11 H11B 108.0 . . ?
Cl2 Cl1 C14 86(4) 16_545 2_645 ?
Cl2 Cl1 C17 41(4) 16_545 15_655 ?
C14 Cl1 C17 50.8(14) 2_645 15_655 ?
Cl2 Cl1 C16 154(5) 16_545 15_655 ?
C14 Cl1 C16 70(2) 2_645 15_655 ?
C17 Cl1 C16 119.6(18) 15_655 15_655 ?
Cl2 Cl1 C15 16(4) 16_545 2_645 ?
C14 Cl1 C15 85.5(18) 2_645 2_645 ?
C17 Cl1 C15 35.2(16) 15_655 2_645 ?
C16 Cl1 C15 154.8(16) 15_655 2_645 ?
Cl2 Cl1 C12 86(3) 16_545 . ?
C14 Cl1 C12 1(3) 2_645 . ?
C17 Cl1 C12 49.8(17) 15_655 . ?
C16 Cl1 C12 70.6(13) 15_655 . ?
C15 Cl1 C12 84.6(9) 2_645 . ?
Cl2 Cl1 C13 64(3) 16_545 16_545 ?
C14 Cl1 C13 23.5(18) 2_645 16_545 ?
C17 Cl1 C13 27.3(17) 15_655 16_545 ?
C16 Cl1 C13 93.1(15) 15_655 16_545 ?
C15 Cl1 C13 62.0(7) 2_645 16_545 ?
C12 Cl1 C13 22.6(5) . 16_545 ?
Cl2 Cl1 C13 92(4) 16_545 2_645 ?
C14 Cl1 C13 5.4(18) 2_645 2_645 ?
C17 Cl1 C13 55.8(9) 15_655 2_645 ?
C16 Cl1 C13 64.4(12) 15_655 2_645 ?
C15 Cl1 C13 90.7(12) 2_645 2_645 ?
C12 Cl1 C13 6.2(14) . 2_645 ?
C13 Cl1 C13 28.7(14) 16_545 2_645 ?
Cl2 Cl1 C12 57(3) 16_545 15_655 ?
C14 Cl1 C12 31.9(15) 2_645 15_655 ?
C17 Cl1 C12 19.0(10) 15_655 15_655 ?
C16 Cl1 C12 101.3(12) 15_655 15_655 ?
C15 Cl1 C12 53.7(12) 2_645 15_655 ?
C12 Cl1 C12 30.9(14) . 15_655 ?
C13 Cl1 C12 8.3(14) 16_545 15_655 ?
C13 Cl1 C12 37.0(3) 2_645 15_655 ?
Cl2 Cl1 C15 134(4) 16_545 15_655 ?
C14 Cl1 C15 50.0(18) 2_645 15_655 ?
C17 Cl1 C15 100.5(12) 15_655 15_655 ?
C16 Cl1 C15 20.1(10) 15_655 15_655 ?
C15 Cl1 C15 135.5(12) 2_645 15_655 ?
C12 Cl1 C15 50.9(13) . 15_655 ?
C13 Cl1 C15 73.5(14) 16_545 15_655 ?
C13 Cl1 C15 44.7(6) 2_645 15_655 ?
C12 Cl1 C15 81.8(5) 15_655 15_655 ?
Cl1 Cl2 C17 111(5) 15_655 2_645 ?
Cl1 Cl2 C14 61(4) 15_655 16_545 ?
C17 Cl2 C14 56.3(18) 2_645 16_545 ?
Cl1 Cl2 C15 158(6) 15_655 16_545 ?
C17 Cl2 C15 59(3) 2_645 16_545 ?
C14 Cl2 C15 115.5(19) 16_545 16_545 ?
Cl1 Cl2 C16 18(3) 15_655 2_645 ?
C17 Cl2 C16 99(3) 2_645 2_645 ?
C14 Cl2 C16 44.7(19) 16_545 2_645 ?
C15 Cl2 C16 157(2) 16_545 2_645 ?
Cl1 Cl2 C13 103(3) 15_655 . ?
C17 Cl2 C13 19(4) 2_645 . ?
C14 Cl2 C13 43.0(17) 16_545 . ?
C15 Cl2 C13 73.4(13) 16_545 . ?
C16 Cl2 C13 87.7(10) 2_645 . ?
Cl1 Cl2 C12 80(3) 15_655 15_655 ?
C17 Cl2 C12 40(3) 2_645 15_655 ?
C14 Cl2 C12 19.6(18) 16_545 15_655 ?
C15 Cl2 C12 97.1(17) 16_545 15_655 ?
C16 Cl2 C12 64.2(8) 2_645 15_655 ?
C13 Cl2 C12 23.8(5) . 15_655 ?
Cl1 Cl2 C12 114(4) 15_655 2_645 ?
C17 Cl2 C12 14(5) 2_645 2_645 ?
C14 Cl2 C12 54.1(11) 16_545 2_645 ?
C15 Cl2 C12 62.2(11) 16_545 2_645 ?
C16 Cl2 C12 98.7(15) 2_645 2_645 ?
C13 Cl2 C12 11.2(14) . 2_645 ?
C12 Cl2 C12 35.0(16) 15_655 2_645 ?
Cl1 Cl2 C13 77(4) 15_655 16_545 ?
C17 Cl2 C13 42(2) 2_645 16_545 ?
C14 Cl2 C13 16.5(12) 16_545 16_545 ?
C15 Cl2 C13 100.3(10) 16_545 16_545 ?
C16 Cl2 C13 61.0(14) 2_645 16_545 ?
C13 Cl2 C13 27.0(13) . 16_545 ?
C12 Cl2 C13 3.2(15) 15_655 16_545 ?
C12 Cl2 C13 38.2(3) 2_645 16_545 ?
C13 C12 C13 117(8) 2_645 16_545 ?
C13 C12 C14 152(7) 2_645 2_645 ?
C13 C12 C14 90.4(14) 16_545 2_645 ?
C13 C12 C12 16(5) 2_645 16_545 ?
C13 C12 C12 101(3) 16_545 16_545 ?
C14 C12 C12 168(3) 2_645 16_545 ?
C13 C12 C12 106(5) 2_645 15_655 ?
C13 C12 C12 11(3) 16_545 15_655 ?
C14 C12 C12 102(3) 2_645 15_655 ?
C12 C12 C12 89.92(19) 16_545 15_655 ?
C13 C12 C17 173(4) 2_645 15_655 ?
C13 C12 C17 61.7(16) 16_545 15_655 ?
C14 C12 C17 28.8(15) 2_645 15_655 ?
C12 C12 C17 162(2) 16_545 15_655 ?
C12 C12 C17 73.0(19) 15_655 15_655 ?
C13 C12 C13 36(4) 2_645 15_655 ?
C13 C12 C13 81(4) 16_545 15_655 ?
C14 C12 C13 172(4) 2_645 15_655 ?
C12 C12 C13 20.2(11) 16_545 15_655 ?
C12 C12 C13 69.8(10) 15_655 15_655 ?
C17 C12 C13 143(3) 15_655 15_655 ?
C13 C12 C17 42(5) 2_645 . ?
C13 C12 C17 159(3) 16_545 . ?
C14 C12 C17 110(2) 2_645 . ?
C12 C12 C17 58.1(11) 16_545 . ?
C12 C12 C17 148.0(11) 15_655 . ?
C17 C12 C17 138.8(13) 15_655 . ?
C13 C12 C17 78.2(16) 15_655 . ?
C13 C12 C13 78(5) 2_645 . ?
C13 C12 C13 39(3) 16_545 . ?
C14 C12 C13 130(2) 2_645 . ?
C12 C12 C13 62.2(8) 16_545 . ?
C12 C12 C13 27.8(8) 15_655 . ?
C17 C12 C13 100.8(14) 15_655 . ?
C13 C12 C13 42.1(14) 15_655 . ?
C17 C12 C13 120.3(7) . . ?
C13 C12 C16 121(6) 2_645 15_655 ?
C13 C12 C16 121.2(18) 16_545 15_655 ?
C14 C12 C16 31.1(12) 2_645 15_655 ?
C12 C12 C16 137(2) 16_545 15_655 ?
C12 C12 C16 133(2) 15_655 15_655 ?
C17 C12 C16 59.6(6) 15_655 15_655 ?
C13 C12 C16 157(3) 15_655 15_655 ?
C17 C12 C16 79.3(12) . 15_655 ?
C13 C12 C16 160.0(15) . 15_655 ?
C13 C12 C14 20(5) 2_645 15_655 ?
C13 C12 C14 137(3) 16_545 15_655 ?
C14 C12 C14 132(3) 2_645 15_655 ?
C12 C12 C14 36.0(10) 16_545 15_655 ?
C12 C12 C14 126.0(10) 15_655 15_655 ?
C17 C12 C14 160(2) 15_655 15_655 ?
C13 C12 C14 56.2(10) 15_655 15_655 ?
C17 C12 C14 22.1(9) . 15_655 ?
C13 C12 C14 98.3(8) . 15_655 ?
C16 C12 C14 101.0(18) 15_655 15_655 ?
C13 C12 Cl1 152(7) 2_645 . ?
C13 C12 Cl1 89.8(16) 16_545 . ?
C14 C12 Cl1 0.7(19) 2_645 . ?
C12 C12 Cl1 168(2) 16_545 . ?
C12 C12 Cl1 101(2) 15_655 . ?
C17 C12 Cl1 28.2(9) 15_655 . ?
C13 C12 Cl1 171(3) 15_655 . ?
C17 C12 Cl1 110.8(16) . . ?
C13 C12 Cl1 128.9(17) . . ?
C16 C12 Cl1 31.7(8) 15_655 . ?
C14 C12 Cl1 133(2) 15_655 . ?
C12 C13 C12 152(8) 2_645 15_655 ?
C12 C13 C13 127(5) 2_645 16_545 ?
C12 C13 C13 26(3) 15_655 16_545 ?
C12 C13 C13 37(5) 2_645 15_655 ?
C12 C13 C13 115(3) 15_655 15_655 ?
C13 C13 C13 89.99(8) 16_545 15_655 ?
C12 C13 C14 152(7) 2_645 16_545 ?
C12 C13 C14 55.3(15) 15_655 16_545 ?
C13 C13 C14 81(2) 16_545 16_545 ?
C13 C13 C14 171(2) 15_655 16_545 ?
C12 C13 C17 121(7) 2_645 2_645 ?
C12 C13 C17 86.2(15) 15_655 2_645 ?
C13 C13 C17 111(3) 16_545 2_645 ?
C13 C13 C17 158(3) 15_655 2_645 ?
C14 C13 C17 31.0(11) 16_545 2_645 ?
C12 C13 C13 82(5) 2_645 2_645 ?
C12 C13 C13 70(3) 15_655 2_645 ?
C13 C13 C13 45.00(5) 16_545 2_645 ?
C13 C13 C13 45.00(4) 15_655 2_645 ?
C14 C13 C13 126(2) 16_545 2_645 ?
C17 C13 C13 156(3) 2_645 2_645 ?
C12 C13 C12 54(4) 2_645 16_545 ?
C12 C13 C12 99(4) 15_655 16_545 ?
C13 C13 C12 73.3(11) 16_545 16_545 ?
C13 C13 C12 16.7(11) 15_655 16_545 ?
C14 C13 C12 154(3) 16_545 16_545 ?
C17 C13 C12 174(3) 2_645 16_545 ?
C13 C13 C12 28.3(11) 2_645 16_545 ?
C12 C13 C14 19(5) 2_645 . ?
C12 C13 C14 171(3) 15_655 . ?
C13 C13 C14 145.9(12) 16_545 . ?
C13 C13 C14 55.9(12) 15_655 . ?
C14 C13 C14 133.3(14) 16_545 . ?
C17 C13 C14 102.5(18) 2_645 . ?
C13 C13 C14 100.9(12) 2_645 . ?
C12 C13 C14 72.6(16) 16_545 . ?
C12 C13 C12 102(5) 2_645 . ?
C12 C13 C12 51(3) 15_655 . ?
C13 C13 C12 25.4(9) 16_545 . ?
C13 C13 C12 64.6(9) 15_655 . ?
C14 C13 C12 106.2(16) 16_545 . ?
C17 C13 C12 136.8(19) 2_645 . ?
C13 C13 C12 19.6(9) 2_645 . ?
C12 C13 C12 48.0(14) 16_545 . ?
C14 C13 C12 120.5(7) . . ?
C12 C13 Cl2 128(7) 2_645 . ?
C12 C13 Cl2 79.6(17) 15_655 . ?
C13 C13 Cl2 105(2) 16_545 . ?
C13 C13 Cl2 165(2) 15_655 . ?
C14 C13 Cl2 24.6(9) 16_545 . ?
C17 C13 Cl2 9.3(19) 2_645 . ?
C13 C13 Cl2 150(2) 2_645 . ?
C12 C13 Cl2 176(2) 16_545 . ?
C14 C13 Cl2 109.0(15) . . ?
C12 C13 Cl2 130.5(16) . . ?
C12 C13 C15 94(6) 2_645 16_545 ?
C12 C13 C15 113.8(18) 15_655 16_545 ?
C13 C13 C15 139(2) 16_545 16_545 ?
C13 C13 C15 131(2) 15_655 16_545 ?
C14 C13 C15 58.5(7) 16_545 16_545 ?
C17 C13 C15 27.9(9) 2_645 16_545 ?
C13 C13 C15 176(2) 2_645 16_545 ?
C12 C13 C15 147(2) 16_545 16_545 ?
C14 C13 C15 74.8(11) . 16_545 ?
C12 C13 C15 164.6(13) . 16_545 ?
Cl2 C13 C15 34.3(8) . 16_545 ?
C17 C14 Cl1 77(4) 16_545 2_645 ?
C17 C14 Cl2 47(3) 16_545 15_655 ?
Cl1 C14 Cl2 32.8(19) 2_645 15_655 ?
C17 C14 C16 143(5) 16_545 16_545 ?
Cl1 C14 C16 68(2) 2_645 16_545 ?
Cl2 C14 C16 100(3) 15_655 16_545 ?
C17 C14 C12 102(5) 16_545 2_645 ?
Cl1 C14 C12 178(5) 2_645 2_645 ?
Cl2 C14 C12 146(3) 15_655 2_645 ?
C16 C14 C12 113.8(14) 16_545 2_645 ?
C17 C14 C13 67(4) 16_545 15_655 ?
Cl1 C14 C13 144(2) 2_645 15_655 ?
Cl2 C14 C13 112(2) 15_655 15_655 ?
C16 C14 C13 147.7(15) 16_545 15_655 ?
C12 C14 C13 34.3(10) 2_645 15_655 ?
C17 C14 C13 110(3) 16_545 . ?
Cl1 C14 C13 172(3) 2_645 . ?
Cl2 C14 C13 155.1(19) 15_655 . ?
C16 C14 C13 105(2) 16_545 . ?
C12 C14 C13 9(2) 2_645 . ?
C13 C14 C13 43.4(14) 15_655 . ?
C17 C14 C15 11(4) 16_545 . ?
Cl1 C14 C15 68.2(19) 2_645 . ?
Cl2 C14 C15 37.2(15) 15_655 . ?
C16 C14 C15 136(2) 16_545 . ?
C12 C14 C15 110(2) 2_645 . ?
C13 C14 C15 76.0(15) 15_655 . ?
C13 C14 C15 119.4(6) . . ?
C17 C14 C12 60(2) 16_545 16_545 ?
Cl1 C14 C12 136(2) 2_645 16_545 ?
Cl2 C14 C12 104.7(16) 15_655 16_545 ?
C16 C14 C12 155(3) 16_545 16_545 ?
C12 C14 C12 42(3) 2_645 16_545 ?
C13 C14 C12 8(2) 15_655 16_545 ?
C13 C14 C12 51.2(8) . 16_545 ?
C15 C14 C12 68.2(8) . 16_545 ?
C17 C14 C15 167(5) 16_545 16_545 ?
Cl1 C14 C15 115(2) 2_645 16_545 ?
Cl2 C14 C15 146(2) 15_655 16_545 ?
C16 C14 C15 47.4(12) 16_545 16_545 ?
C12 C14 C15 66.7(14) 2_645 16_545 ?
C13 C14 C15 100.9(6) 15_655 16_545 ?
C13 C14 C15 57.6(10) . 16_545 ?
C15 C14 C15 176.9(13) . 16_545 ?
C12 C14 C15 108.8(16) 16_545 16_545 ?
C17 C14 H14 128(3) 16_545 . ?
Cl1 C14 H14 52(2) 2_645 . ?
Cl2 C14 H14 83.7(18) 15_655 . ?
C16 C14 H14 16(3) 16_545 . ?
C12 C14 H14 130(2) 2_645 . ?
C13 C14 H14 163.8(18) 15_655 . ?
C13 C14 H14 120.5(10) . . ?
C15 C14 H14 120.1(10) . . ?
C12 C14 H14 171.5(16) 16_545 . ?
C15 C14 H14 62.9(13) 16_545 . ?
C17 C15 Cl2 35(2) 16_545 15_655 ?
C17 C15 Cl1 33.0(14) 16_545 2_645 ?
Cl2 C15 Cl1 6.4(17) 15_655 2_645 ?
C17 C15 C16 114(2) 16_545 . ?
Cl2 C15 C16 145.7(14) 15_655 . ?
Cl1 C15 C16 146.3(14) 2_645 . ?
C17 C15 C14 8(3) 16_545 . ?
Cl2 C15 C14 27.3(10) 15_655 . ?
Cl1 C15 C14 26.3(13) 2_645 . ?
C16 C15 C14 120.0(6) . . ?
C17 C15 C12 55.0(19) 16_545 16_545 ?
Cl2 C15 C12 88.4(11) 15_655 16_545 ?
Cl1 C15 C12 87.8(13) 2_645 16_545 ?
C16 C15 C12 58.6(7) . 16_545 ?
C14 C15 C12 61.5(6) . 16_545 ?
C17 C15 C13 39.1(14) 16_545 15_655 ?
Cl2 C15 C13 72.3(10) 15_655 15_655 ?
Cl1 C15 C13 71.8(6) 2_645 15_655 ?
C16 C15 C13 74.6(12) . 15_655 ?
C14 C15 C13 45.4(11) . 15_655 ?
C12 C15 C13 16.1(9) 16_545 15_655 ?
C17 C15 C14 86.5(14) 16_545 15_655 ?
Cl2 C15 C14 119.7(12) 15_655 15_655 ?
Cl1 C15 C14 119.4(8) 2_645 15_655 ?
C16 C15 C14 27.2(10) . 15_655 ?
C14 C15 C14 93.0(11) . 15_655 ?
C12 C15 C14 31.5(7) 16_545 15_655 ?
C13 C15 C14 47.6(5) 15_655 15_655 ?
C17 C15 Cl1 102(2) 16_545 16_545 ?
Cl2 C15 Cl1 134.7(12) 15_655 16_545 ?
Cl1 C15 Cl1 134.5(12) 2_645 16_545 ?
C16 C15 Cl1 12.2(7) . 16_545 ?
C14 C15 Cl1 108.2(6) . 16_545 ?
C12 C15 Cl1 46.7(4) 16_545 16_545 ?
C13 C15 Cl1 62.8(10) 15_655 16_545 ?
C14 C15 Cl1 15.2(8) 15_655 16_545 ?
C17 C15 H15 126(2) 16_545 . ?
Cl2 C15 H15 92.5(14) 15_655 . ?
Cl1 C15 H15 93.3(15) 2_645 . ?
C16 C15 H15 120.2(10) . . ?
C14 C15 H15 119.5(10) . . ?
C12 C15 H15 178(4) 16_545 . ?
C13 C15 H15 164.8(17) 15_655 . ?
C14 C15 H15 147.4(14) 15_655 . ?
Cl1 C15 H15 132.2(11) 16_545 . ?
Cl1 C16 C14 42.6(17) 16_545 15_655 ?
Cl1 C16 Cl2 8.1(15) 16_545 2_645 ?
C14 C16 Cl2 35.4(12) 15_655 2_645 ?
Cl1 C16 C15 147.7(16) 16_545 . ?
C14 C16 C15 105(2) 15_655 . ?
Cl2 C16 C15 139.9(17) 2_645 . ?
Cl1 C16 C17 28.4(11) 16_545 . ?
C14 C16 C17 15(2) 15_655 . ?
Cl2 C16 C17 22.3(14) 2_645 . ?
C15 C16 C17 120.3(6) . . ?
Cl1 C16 C12 77.7(10) 16_545 16_545 ?
C14 C16 C12 35.1(10) 15_655 16_545 ?
Cl2 C16 C12 70.5(7) 2_645 16_545 ?
C15 C16 C12 70.5(13) . 16_545 ?
C17 C16 C12 49.7(12) . 16_545 ?
Cl1 C16 C13 90.6(13) 16_545 15_655 ?
C14 C16 C13 48.0(17) 15_655 15_655 ?
Cl2 C16 C13 83.3(14) 2_645 15_655 ?
C15 C16 C13 57.8(7) . 15_655 ?
C17 C16 C13 62.5(6) . 15_655 ?
C12 C16 C13 12.9(10) 16_545 15_655 ?
Cl1 C16 C17 124.6(13) 16_545 16_545 ?
C14 C16 C17 82.1(12) 15_655 16_545 ?
Cl2 C16 C17 116.9(11) 2_645 16_545 ?
C15 C16 C17 23.4(10) . 16_545 ?
C17 C16 C17 96.9(11) . 16_545 ?
C12 C16 C17 47.1(5) 16_545 16_545 ?
C13 C16 C17 34.4(8) 15_655 16_545 ?
Cl1 C16 H16 91.4(15) 16_545 . ?
C14 C16 H16 134(2) 15_655 . ?
Cl2 C16 H16 98.6(19) 2_645 . ?
C15 C16 H16 120.3(10) . . ?
C17 C16 H16 119.4(10) . . ?
C12 C16 H16 169.0(19) 16_545 . ?
C13 C16 H16 178(2) 15_655 . ?
C17 C16 H16 143.6(14) 16_545 . ?
Cl2 C17 C14 77(4) 2_645 15_655 ?
Cl2 C17 Cl1 28(2) 2_645 16_545 ?
C14 C17 Cl1 52(3) 15_655 16_545 ?
Cl2 C17 C15 86(4) 2_645 15_655 ?
C14 C17 C15 162(7) 15_655 15_655 ?
Cl1 C17 C15 112(3) 16_545 15_655 ?
Cl2 C17 C13 152(6) 2_645 2_645 ?
C14 C17 C13 82(5) 15_655 2_645 ?
Cl1 C17 C13 134(2) 16_545 2_645 ?
C15 C17 C13 113.0(15) 15_655 2_645 ?
Cl2 C17 C12 124(4) 2_645 16_545 ?
C14 C17 C12 50(4) 15_655 16_545 ?
Cl1 C17 C12 102.0(18) 16_545 16_545 ?
C15 C17 C12 144.7(19) 15_655 16_545 ?
C13 C17 C12 32.1(7) 2_645 16_545 ?
Cl2 C17 C12 161(6) 2_645 . ?
C14 C17 C12 98(3) 15_655 . ?
Cl1 C17 C12 150.7(16) 16_545 . ?
C15 C17 C12 97(2) 15_655 . ?
C13 C17 C12 16.8(17) 2_645 . ?
C12 C17 C12 48.8(13) 16_545 . ?
Cl2 C17 C16 59(2) 2_645 . ?
C14 C17 C16 22(3) 15_655 . ?
Cl1 C17 C16 32.0(12) 16_545 . ?
C15 C17 C16 144(2) 15_655 . ?
C13 C17 C16 102.8(18) 2_645 . ?
C12 C17 C16 70.7(13) 16_545 . ?
C12 C17 C16 119.5(6) . . ?
Cl2 C17 C13 125(3) 2_645 15_655 ?
C14 C17 C13 50(2) 15_655 15_655 ?
Cl1 C17 C13 102.4(15) 16_545 15_655 ?
C15 C17 C13 145(3) 15_655 15_655 ?
C13 C17 C13 32(2) 2_645 15_655 ?
C12 C17 C13 1.9(12) 16_545 15_655 ?
C12 C17 C13 48.6(8) . 15_655 ?
C16 C17 C13 70.8(8) . 15_655 ?
Cl2 C17 C16 126(3) 2_645 15_655 ?
C14 C17 C16 150(4) 15_655 15_655 ?
Cl1 C17 C16 154(2) 16_545 15_655 ?
C15 C17 C16 43.0(15) 15_655 15_655 ?
C13 C17 C16 70.2(10) 2_645 15_655 ?
C12 C17 C16 102.1(6) 16_545 15_655 ?
C12 C17 C16 53.6(9) . 15_655 ?
C16 C17 C16 172.3(17) . 15_655 ?
C13 C17 C16 102.1(15) 15_655 15_655 ?
Cl2 C17 H17 65(3) 2_645 . ?
C14 C17 H17 141(3) 15_655 . ?
Cl1 C17 H17 88.5(16) 16_545 . ?
C15 C17 H17 24(3) 15_655 . ?
C13 C17 H17 137(2) 2_645 . ?
C12 C17 H17 169(2) 16_545 . ?
C12 C17 H17 120.4(10) . . ?
C16 C17 H17 120.1(10) . . ?
C13 C17 H17 169.1(13) 15_655 . ?
C16 C17 H17 67.0(13) 15_655 . ?

loop_
_geom_bond_atom_site_label_1
_geom_bond_atom_site_label_2
_geom_bond_distance
_geom_bond_site_symmetry_2
_geom_bond_publ_flag
Br1 Co1 2.4179(9) . ?
Co1 Br1 2.4180(9) 2_735 ?
Co1 Br1 2.4180(9) 15_755 ?
Co1 Br1 2.4180(9) 16_535 ?
S1 C2 1.737(8) . ?
S1 C3' 1.790(7) . ?
S1 C3 1.798(6) . ?
S2 C1 1.741(8) . ?
S2 C2 1.752(8) . ?
S3 C1 1.743(8) . ?
S3 C5 1.740(8) . ?
S4 C5 1.751(8) . ?
S4 C4' 1.772(7) . ?
S4 C4 1.779(7) . ?
C1 C1 1.349(11) 13_645 ?
C2 C5 1.353(9) . ?
C3 C4 1.524(9) . ?
C3 H3A 0.9700 . ?
C3 H3B 0.9700 . ?
C4 H4A 0.9700 . ?
C4 H4B 0.9700 . ?
C3' C4' 1.533(10) . ?
C3' H3'A 0.9700 . ?
C3' H3'B 0.9700 . ?
C4' H4'A 0.9700 . ?
C4' H4'B 0.9700 . ?
S5 C7 1.746(7) . ?
S5 C6 1.809(8) . ?
S6 C8 1.721(6) . ?
S6 C7 1.728(7) . ?
S7 C10 1.751(8) . ?
S7 C9 1.778(7) . ?
S8 C10 1.743(7) . ?
S8 C11 1.772(8) . ?
C6 C6 1.491(12) 2_655 ?
C6 H6A 0.9700 . ?
C6 H6B 0.9700 . ?
C7 C7 1.336(11) 2_655 ?
C8 C9 1.331(13) . ?
C8 S6 1.721(6) 2_655 ?
C9 S7 1.778(7) 2_655 ?
C10 C10 1.347(13) 2_655 ?
C11 C11 1.514(14) 2_655 ?
C11 H11A 0.9700 . ?
C11 H11B 0.9700 . ?
Cl1 Cl2 0.40(2) 16_545 ?
Cl1 C14 0.65(3) 2_645 ?
Cl1 C17 0.79(2) 15_655 ?
Cl1 C16 0.88(2) 15_655 ?
Cl1 C15 1.35(2) 2_645 ?
Cl1 C12 1.643(9) . ?
Cl1 C13 1.776(18) 16_545 ?
Cl1 C13 2.09(3) 2_645 ?
Cl1 C12 2.17(2) 15_655 ?
Cl1 C15 2.237(19) 15_655 ?
Cl2 Cl1 0.40(2) 15_655 ?
Cl2 C17 0.56(3) 2_645 ?
Cl2 C14 0.738(19) 16_545 ?
Cl2 C15 0.97(2) 16_545 ?
Cl2 C16 1.25(2) 2_645 ?
Cl2 C13 1.642(9) . ?
Cl2 C12 1.661(19) 15_655 ?
Cl2 C12 1.98(3) 2_645 ?
Cl2 C13 2.137(18) 16_545 ?
C12 C13 0.49(2) 2_645 ?
C12 C13 0.683(16) 16_545 ?
C12 C14 1.00(3) 2_645 ?
C12 C12 1.14(3) 16_545 ?
C12 C12 1.14(3) 15_655 ?
C12 C17 1.28(2) 15_655 ?
C12 C13 1.355(13) 15_655 ?
C12 C17 1.445(8) . ?
C12 C13 1.437(8) . ?
C12 C16 1.586(19) 15_655 ?
C12 C14 1.66(3) 15_655 ?
C13 C12 0.49(2) 2_645 ?
C13 C12 0.683(16) 15_655 ?
C13 C13 1.00(3) 16_545 ?
C13 C13 1.00(3) 15_655 ?
C13 C14 1.21(2) 16_545 ?
C13 C17 1.13(4) 2_645 ?
C13 C13 1.42(4) 2_645 ?
C13 C12 1.355(13) 16_545 ?
C13 C14 1.445(8) . ?
C13 C15 1.65(2) 16_545 ?
C14 C17 0.631(18) 16_545 ?
C14 Cl1 0.65(3) 2_645 ?
C14 Cl2 0.738(19) 15_655 ?
C14 C16 0.90(2) 16_545 ?
C14 C12 1.00(3) 2_645 ?
C14 C13 1.21(2) 15_655 ?
C14 C15 1.451(8) . ?
C14 C12 1.66(3) 16_545 ?
C14 C15 1.888(18) 16_545 ?
C14 H14 0.954(8) . ?
C15 C17 0.84(2) 16_545 ?
C15 Cl2 0.97(2) 15_655 ?
C15 Cl1 1.35(2) 2_645 ?
C15 C16 1.441(8) . ?
C15 C12 1.75(3) 16_545 ?
C15 C13 1.65(2) 15_655 ?
C15 C14 1.888(18) 15_655 ?
C15 Cl1 2.237(19) 16_545 ?
C15 H15 0.959(8) . ?
C16 Cl1 0.88(2) 16_545 ?
C16 C14 0.90(2) 15_655 ?
C16 Cl2 1.25(2) 2_645 ?
C16 C17 1.449(8) . ?
C16 C12 1.586(19) 16_545 ?
C16 C13 1.88(3) 15_655 ?
C16 C17 1.94(2) 16_545 ?
C16 H16 0.960(8) . ?
C17 Cl2 0.56(3) 2_645 ?
C17 C14 0.631(18) 15_655 ?
C17 Cl1 0.79(2) 16_545 ?
C17 C15 0.84(2) 15_655 ?
C17 C13 1.13(4) 2_645 ?
C17 C12 1.28(2) 16_545 ?
C17 C13 1.77(3) 15_655 ?
C17 C16 1.94(2) 15_655 ?
C17 H17 0.955(8) . ?
